data_2225642
loop_
_publ_author_name
'Arumugam, Natarajan'
'Abdul Rahim, Aisyah Saad'
'Abd Hamid, Shafida'
'Hemamalini, Madhukar'
'Fun, Hoong-Kun'

_publ_section_title
;
 Ethyl
 1-<i>sec</i>-butyl-2-phenyl-1<i>H</i>-benzimidazole-5-carboxylate
;
_journal_coeditor_code LH5008
_journal_issue 4
_journal_name_full 'Acta Crystallographica Section E'
_journal_page_first o796
_journal_page_last o797
_journal_paper_doi 10.1107/S160053681000872X
_journal_volume 66
_journal_year 2010
_chemical_formula_iupac 'C20 H22 N2 O2'
_chemical_formula_moiety 'C20 H22 N2 O2'
_chemical_formula_sum 'C20 H22 N2 O2'
_chemical_formula_weight 322.40
_chemical_name_systematic
;
Ethyl 1-<i>sec</i>-butyl-2-phenyl-1<i>H</i>-benzimidazole-5-carboxylate
;
_space_group_IT_number 14
_symmetry_cell_setting monoclinic
_symmetry_space_group_name_Hall '-P 2ybc'
_symmetry_space_group_name_H-M 'P 1 21/c 1'
_atom_sites_solution_hydrogens geom
_atom_sites_solution_primary direct
_atom_sites_solution_secondary difmap
_audit_creation_method SHELXL-97
_cell_angle_alpha 90.00
_cell_angle_beta 93.120(3)
_cell_angle_gamma 90.00
_cell_formula_units_Z 4
_cell_length_a 9.9926(7)
_cell_length_b 12.3287(11)
_cell_length_c 13.9635(12)
_cell_measurement_reflns_used 3770
_cell_measurement_temperature 100.00(10)
_cell_measurement_theta_max 32.23
_cell_measurement_theta_min 2.92
_cell_volume 1717.7(2)
_computing_cell_refinement 'SAINT (Bruker, 2009)'
_computing_data_collection 'APEX2 (Bruker, 2009)'
_computing_data_reduction 'SAINT (Bruker, 2009)'
_computing_molecular_graphics 'SHELXTL (Sheldrick, 2008)'
_computing_publication_material 'SHELXTL (Sheldrick, 2008) and PLATON (Spek, 2009)'
_computing_structure_refinement 'SHELXTL (Sheldrick, 2008)'
_computing_structure_solution 'SHELXTL (Sheldrick, 2008)'
_diffrn_ambient_temperature 100.00(10)
_diffrn_measured_fraction_theta_full 0.993
_diffrn_measured_fraction_theta_max 0.993
_diffrn_measurement_device_type
;
Bruker APEX DUO CCD area-detector diffractometer
;
_diffrn_measurement_method '\f and \w scans'
_diffrn_radiation_monochromator graphite
_diffrn_radiation_source 'fine-focus sealed tube'
_diffrn_radiation_type MoK\a
_diffrn_radiation_wavelength 0.71073
_diffrn_reflns_av_R_equivalents 0.0548
_diffrn_reflns_av_sigmaI/netI 0.0535
_diffrn_reflns_limit_h_max 14
_diffrn_reflns_limit_h_min -15
_diffrn_reflns_limit_k_max 18
_diffrn_reflns_limit_k_min -17
_diffrn_reflns_limit_l_max 18
_diffrn_reflns_limit_l_min -21
_diffrn_reflns_number 22823
_diffrn_reflns_theta_full 32.51
_diffrn_reflns_theta_max 32.51
_diffrn_reflns_theta_min 2.63
_diffrn_standards_number 0
_exptl_absorpt_coefficient_mu 0.081
_exptl_absorpt_correction_T_max 0.9874
_exptl_absorpt_correction_T_min 0.9716
_exptl_absorpt_correction_type multi-scan
_exptl_absorpt_process_details '(SADABS; Bruker, 2009)'
_exptl_crystal_colour colourless
_exptl_crystal_density_diffrn 1.247
_exptl_crystal_density_method 'not measured'
_exptl_crystal_description block
_exptl_crystal_F_000 688
_exptl_crystal_size_max 0.36
_exptl_crystal_size_mid 0.17
_exptl_crystal_size_min 0.16
_refine_diff_density_max 0.460
_refine_diff_density_min -0.304
_refine_ls_extinction_method none
_refine_ls_goodness_of_fit_ref 1.060
_refine_ls_hydrogen_treatment constr
_refine_ls_matrix_type full
_refine_ls_number_parameters 239
_refine_ls_number_reflns 6168
_refine_ls_number_restraints 0
_refine_ls_restrained_S_all 1.060
_refine_ls_R_factor_all 0.0878
_refine_ls_R_factor_gt 0.0531
_refine_ls_shift/su_max 0.001
_refine_ls_shift/su_mean 0.000
_refine_ls_structure_factor_coef Fsqd
_refine_ls_weighting_details 'calc w=1/[\s^2^(Fo^2^)+(0.0891P)^2^+0.1439P] where P=(Fo^2^+2Fc^2^)/3'
_refine_ls_weighting_scheme calc
_refine_ls_wR_factor_gt 0.1377
_refine_ls_wR_factor_ref 0.1676
_reflns_number_gt 4186
_reflns_number_total 6168
_reflns_threshold_expression I>2\s(I)
_cod_data_source_file lh5008.cif
_cod_data_source_block I
_cod_depositor_comments
;
The following automatic conversions were performed:
'_symmetry_cell_setting' value 'Monoclinic' changed to 'monoclinic'
according to '/home/saulius/struct/CIF-dictionaries/cif_core.dic'
dictionary named 'cif_core.dic' version 2.4.1 from 2010-06-29.

Automatic conversion script
Id: cif_fix_enum 1527 2010-12-29 10:47:43Z saulius 
;
_cod_original_sg_symbol_H-M 'P 21/c'
_cod_database_code 2225642
_cod_database_fobs_code 2225642

loop_
_symmetry_equiv_pos_as_xyz
'x, y, z'
'-x, y+1/2, -z+1/2'
'-x, -y, -z'
'x, -y-1/2, z-1/2'

loop_
_atom_site_type_symbol
_atom_site_label
_atom_site_fract_x
_atom_site_fract_y
_atom_site_fract_z
_atom_site_U_iso_or_equiv
_atom_site_adp_type
_atom_site_calc_flag
_atom_site_refinement_flags
_atom_site_occupancy
_atom_site_disorder_assembly
_atom_site_disorder_group
O O1 0.48537(10) 0.96613(8) 0.17446(8) 0.0271(2) Uani d . 1 . .
O O2 0.65687(10) 1.02815(8) 0.09245(8) 0.0254(2) Uani d . 1 . .
N N1 0.90319(11) 0.57520(9) 0.18622(8) 0.0193(2) Uani d . 1 . .
N N2 0.99597(11) 0.71445(9) 0.10769(8) 0.0182(2) Uani d . 1 . .
C C1 1.25733(14) 0.59498(11) 0.13359(10) 0.0227(3) Uani d . 1 A .
H H1A 1.2658 0.6666 0.1538 0.027 Uiso calc R 1 . .
C C2 1.37107(15) 0.53521(12) 0.11435(11) 0.0268(3) Uani d . 1 . .
H H2A 1.4553 0.5672 0.1213 0.032 Uiso calc R 1 . .
C C3 1.35904(15) 0.42848(12) 0.08494(11) 0.0276(3) Uani d . 1 . .
H H3A 1.4353 0.3887 0.0726 0.033 Uiso calc R 1 . .
C C4 1.23430(16) 0.38062(12) 0.07376(10) 0.0259(3) Uani d . 1 . .
H H4A 1.2267 0.3087 0.0541 0.031 Uiso calc R 1 . .
C C5 1.12036(15) 0.43963(11) 0.09179(10) 0.0216(3) Uani d . 1 A .
H H5A 1.0364 0.4074 0.0834 0.026 Uiso calc R 1 . .
C C6 1.13109(13) 0.54764(10) 0.12256(9) 0.0182(2) Uani d . 1 . .
C C7 1.01178(13) 0.61389(10) 0.13933(9) 0.0172(2) Uani d . 1 A .
C C8 0.81056(13) 0.65853(10) 0.18441(9) 0.0184(2) Uani d . 1 A .
C C9 0.68265(14) 0.66727(11) 0.21995(10) 0.0222(3) Uani d . 1 . .
H H9A 0.6440 0.6104 0.2524 0.027 Uiso calc R 1 A .
C C10 0.61687(14) 0.76473(11) 0.20428(10) 0.0213(3) Uani d . 1 A .
H H10A 0.5318 0.7735 0.2271 0.026 Uiso calc R 1 . .
C C11 0.67404(13) 0.85123(10) 0.15492(9) 0.0179(2) Uani d . 1 . .
C C12 0.80110(13) 0.84152(10) 0.11974(9) 0.0179(2) Uani d . 1 A .
H H12A 0.8389 0.8982 0.0865 0.021 Uiso calc R 1 . .
C C13 0.87006(13) 0.74459(10) 0.13564(9) 0.0165(2) Uani d . 1 A .
C C14 0.59468(14) 0.95227(10) 0.14299(9) 0.0200(3) Uani d . 1 A .
C C15 0.58654(17) 1.13040(11) 0.08026(12) 0.0296(3) Uani d . 1 . .
H H15A 0.5857 1.1685 0.1410 0.036 Uiso calc R 1 . .
H H15B 0.4946 1.1180 0.0569 0.036 Uiso calc R 1 . .
C C16 0.65916(17) 1.19568(12) 0.00926(12) 0.0325(3) Uani d . 1 . .
H H16A 0.6164 1.2650 0.0006 0.049 Uiso calc R 1 . .
H H16B 0.6572 1.1580 -0.0510 0.049 Uiso calc R 1 . .
H H16C 0.7505 1.2059 0.0325 0.049 Uiso calc R 1 . .
C C17A 0.90159(17) 0.47759(12) 0.24809(13) 0.0195(3) Uani d P 0.900(4) A 1
H H17A 0.9893 0.4426 0.2449 0.023 Uiso calc PR 0.900(4) A 1
C C18A 0.88752(18) 0.51121(14) 0.35205(12) 0.0246(4) Uani d P 0.900(4) A 1
H H18A 0.7971 0.5372 0.3595 0.030 Uiso calc PR 0.900(4) A 1
H H18B 0.9016 0.4483 0.3931 0.030 Uiso calc PR 0.900(4) A 1
C C19A 0.98655(19) 0.59931(16) 0.38395(11) 0.0279(4) Uani d P 0.900(4) A 1
H H19A 0.9823 0.6110 0.4517 0.042 Uiso calc PR 0.900(4) A 1
H H19B 0.9644 0.6654 0.3503 0.042 Uiso calc PR 0.900(4) A 1
H H19C 1.0755 0.5772 0.3700 0.042 Uiso calc PR 0.900(4) A 1
C C20A 0.79610(19) 0.39498(14) 0.21182(18) 0.0290(4) Uani d P 0.900(4) A 1
H H20A 0.8087 0.3786 0.1457 0.044 Uiso calc PR 0.900(4) A 1
H H20B 0.7082 0.4247 0.2179 0.044 Uiso calc PR 0.900(4) A 1
H H20C 0.8053 0.3298 0.2492 0.044 Uiso calc PR 0.900(4) A 1
C C17B 0.931(2) 0.4995(15) 0.2836(15) 0.030(4) Uiso d P 0.100(4) A 2
H H17B 1.0131 0.4586 0.2748 0.035 Uiso calc PR 0.100(4) A 2
C C18B 0.815(2) 0.4191(17) 0.2711(17) 0.046(5) Uiso d P 0.100(4) A 2
H H18C 0.8371 0.3558 0.3101 0.055 Uiso calc PR 0.100(4) A 2
H H18D 0.7362 0.4521 0.2965 0.055 Uiso calc PR 0.100(4) A 2
C C19B 0.780(3) 0.383(2) 0.1742(19) 0.051(7) Uiso d P 0.100(4) A 2
H H19D 0.7015 0.3376 0.1743 0.077 Uiso calc PR 0.100(4) A 2
H H19E 0.8529 0.3420 0.1505 0.077 Uiso calc PR 0.100(4) A 2
H H19F 0.7618 0.4445 0.1336 0.077 Uiso calc PR 0.100(4) A 2
C C20B 0.944(2) 0.5464(19) 0.3761(14) 0.037(4) Uiso d P 0.100(4) A 2
H H20D 1.0175 0.5132 0.4120 0.055 Uiso calc PR 0.100(4) A 2
H H20E 0.8628 0.5351 0.4086 0.055 Uiso calc PR 0.100(4) A 2
H H20F 0.9601 0.6228 0.3704 0.055 Uiso calc PR 0.100(4) A 2

loop_
_atom_site_aniso_label
_atom_site_aniso_U_11
_atom_site_aniso_U_22
_atom_site_aniso_U_33
_atom_site_aniso_U_12
_atom_site_aniso_U_13
_atom_site_aniso_U_23
O1 0.0215(5) 0.0248(5) 0.0358(6) 0.0061(4) 0.0090(4) 0.0004(4)
O2 0.0251(5) 0.0176(4) 0.0341(5) 0.0065(4) 0.0076(4) 0.0053(4)
N1 0.0176(5) 0.0167(5) 0.0242(5) 0.0018(4) 0.0060(4) 0.0052(4)
N2 0.0164(5) 0.0170(5) 0.0217(5) 0.0007(4) 0.0046(4) 0.0004(4)
C1 0.0199(7) 0.0207(6) 0.0276(6) 0.0008(5) 0.0039(5) -0.0009(5)
C2 0.0182(7) 0.0296(7) 0.0327(7) 0.0025(5) 0.0037(5) 0.0001(6)
C3 0.0243(7) 0.0305(7) 0.0286(7) 0.0105(6) 0.0047(5) -0.0016(5)
C4 0.0304(8) 0.0229(6) 0.0244(6) 0.0086(6) 0.0013(5) -0.0035(5)
C5 0.0222(7) 0.0200(6) 0.0224(6) 0.0020(5) 0.0008(5) -0.0017(4)
C6 0.0184(6) 0.0186(5) 0.0180(5) 0.0030(5) 0.0037(4) 0.0014(4)
C7 0.0157(6) 0.0178(5) 0.0182(5) 0.0013(4) 0.0026(4) 0.0005(4)
C8 0.0171(6) 0.0165(5) 0.0217(6) 0.0007(4) 0.0032(5) 0.0026(4)
C9 0.0172(6) 0.0209(6) 0.0289(7) -0.0007(5) 0.0056(5) 0.0058(5)
C10 0.0157(6) 0.0213(6) 0.0272(6) 0.0008(5) 0.0054(5) 0.0017(5)
C11 0.0165(6) 0.0164(5) 0.0209(6) 0.0009(4) 0.0018(4) 0.0001(4)
C12 0.0181(6) 0.0154(5) 0.0205(6) -0.0002(4) 0.0040(5) 0.0002(4)
C13 0.0159(6) 0.0150(5) 0.0190(5) -0.0009(4) 0.0036(4) 0.0002(4)
C14 0.0192(6) 0.0186(5) 0.0223(6) 0.0016(5) 0.0020(5) -0.0010(4)
C15 0.0331(8) 0.0192(6) 0.0373(8) 0.0110(6) 0.0090(6) 0.0046(5)
C16 0.0369(9) 0.0224(6) 0.0387(8) 0.0056(6) 0.0075(7) 0.0064(6)
C17A 0.0188(7) 0.0150(6) 0.0249(8) 0.0014(5) 0.0035(6) 0.0065(6)
C18A 0.0219(8) 0.0305(8) 0.0220(7) 0.0040(7) 0.0056(6) 0.0087(6)
C19A 0.0277(9) 0.0365(10) 0.0194(7) 0.0063(8) 0.0005(6) -0.0018(6)
C20A 0.0262(9) 0.0185(7) 0.0426(13) -0.0041(6) 0.0040(8) 0.0028(8)

loop_
_atom_type_symbol
_atom_type_description
_atom_type_scat_dispersion_real
_atom_type_scat_dispersion_imag
_atom_type_scat_source
C C 0.0033 0.0016 'International Tables Vol C Tables 4.2.6.8 and 6.1.1.4'
H H 0.0000 0.0000 'International Tables Vol C Tables 4.2.6.8 and 6.1.1.4'
N N 0.0061 0.0033 'International Tables Vol C Tables 4.2.6.8 and 6.1.1.4'
O O 0.0106 0.0060 'International Tables Vol C Tables 4.2.6.8 and 6.1.1.4'

loop_
_geom_angle_atom_site_label_1
_geom_angle_atom_site_label_2
_geom_angle_atom_site_label_3
_geom_angle_site_symmetry_1
_geom_angle_site_symmetry_3
_geom_angle
_geom_angle_publ_flag
C14 O2 C15 . . 115.59(11) ?
C8 N1 C7 . . 106.08(10) ?
C8 N1 C17A . . 125.86(11) ?
C7 N1 C17A . . 126.15(11) ?
C8 N1 C17B . . 120.9(7) ?
C7 N1 C17B . . 118.9(7) ?
C17A N1 C17B . . 21.9(7) ?
C7 N2 C13 . . 104.52(10) ?
C6 C1 C2 . . 120.08(13) ?
C6 C1 H1A . . 120.0 ?
C2 C1 H1A . . 120.0 ?
C3 C2 C1 . . 120.17(14) ?
C3 C2 H2A . . 119.9 ?
C1 C2 H2A . . 119.9 ?
C4 C3 C2 . . 120.27(13) ?
C4 C3 H3A . . 119.9 ?
C2 C3 H3A . . 119.9 ?
C3 C4 C5 . . 120.06(13) ?
C3 C4 H4A . . 120.0 ?
C5 C4 H4A . . 120.0 ?
C4 C5 C6 . . 120.30(13) ?
C4 C5 H5A . . 119.8 ?
C6 C5 H5A . . 119.8 ?
C1 C6 C5 . . 119.11(12) ?
C1 C6 C7 . . 119.10(11) ?
C5 C6 C7 . . 121.73(12) ?
N2 C7 N1 . . 113.51(11) ?
N2 C7 C6 . . 123.31(11) ?
N1 C7 C6 . . 123.12(11) ?
N1 C8 C9 . . 132.38(12) ?
N1 C8 C13 . . 105.59(11) ?
C9 C8 C13 . . 122.03(12) ?
C10 C9 C8 . . 116.52(12) ?
C10 C9 H9A . . 121.7 ?
C8 C9 H9A . . 121.7 ?
C9 C10 C11 . . 122.29(12) ?
C9 C10 H10A . . 118.9 ?
C11 C10 H10A . . 118.9 ?
C12 C11 C10 . . 120.68(12) ?
C12 C11 C14 . . 121.73(11) ?
C10 C11 C14 . . 117.59(11) ?
C13 C12 C11 . . 118.11(11) ?
C13 C12 H12A . . 120.9 ?
C11 C12 H12A . . 120.9 ?
N2 C13 C12 . . 129.33(11) ?
N2 C13 C8 . . 110.30(11) ?
C12 C13 C8 . . 120.36(11) ?
O1 C14 O2 . . 122.96(12) ?
O1 C14 C11 . . 124.44(12) ?
O2 C14 C11 . . 112.60(11) ?
O2 C15 C16 . . 107.24(12) ?
O2 C15 H15A . . 110.3 ?
C16 C15 H15A . . 110.3 ?
O2 C15 H15B . . 110.3 ?
C16 C15 H15B . . 110.3 ?
H15A C15 H15B . . 108.5 ?
C15 C16 H16A . . 109.5 ?
C15 C16 H16B . . 109.5 ?
H16A C16 H16B . . 109.5 ?
C15 C16 H16C . . 109.5 ?
H16A C16 H16C . . 109.5 ?
H16B C16 H16C . . 109.5 ?
N1 C17A C18A . . 109.82(13) ?
N1 C17A C20A . . 112.10(16) ?
C18A C17A C20A . . 113.48(15) ?
N1 C17A H17A . . 107.0 ?
C18A C17A H17A . . 107.0 ?
C20A C17A H17A . . 107.0 ?
C19A C18A C17A . . 112.42(13) ?
C19A C18A H18A . . 109.1 ?
C17A C18A H18A . . 109.1 ?
C19A C18A H18B . . 109.1 ?
C17A C18A H18B . . 109.1 ?
H18A C18A H18B . . 107.9 ?
C20B C17B C18B . . 113.7(17) ?
C20B C17B N1 . . 121.4(15) ?
C18B C17B N1 . . 100.4(14) ?
C20B C17B H17B . . 106.8 ?
C18B C17B H17B . . 106.8 ?
N1 C17B H17B . . 106.8 ?
C19B C18B C17B . . 117(2) ?
C19B C18B H18C . . 108.1 ?
C17B C18B H18C . . 108.1 ?
C19B C18B H18D . . 108.1 ?
C17B C18B H18D . . 108.1 ?
H18C C18B H18D . . 107.3 ?
C18B C19B H19D . . 109.5 ?
C18B C19B H19E . . 109.5 ?
H19D C19B H19E . . 109.5 ?
C18B C19B H19F . . 109.5 ?
H19D C19B H19F . . 109.5 ?
H19E C19B H19F . . 109.5 ?
C17B C20B H20D . . 109.5 ?
C17B C20B H20E . . 109.5 ?
H20D C20B H20E . . 109.5 ?
C17B C20B H20F . . 109.5 ?
H20D C20B H20F . . 109.5 ?
H20E C20B H20F . . 109.5 ?

loop_
_geom_bond_atom_site_label_1
_geom_bond_atom_site_label_2
_geom_bond_site_symmetry_2
_geom_bond_distance
_geom_bond_publ_flag
O1 C14 . 1.2114(16) ?
O2 C14 . 1.3443(16) ?
O2 C15 . 1.4488(16) ?
N1 C8 . 1.3821(16) ?
N1 C7 . 1.3824(16) ?
N1 C17A . 1.4820(17) ?
N1 C17B . 1.660(19) ?
N2 C7 . 1.3228(16) ?
N2 C13 . 1.3881(16) ?
C1 C6 . 1.3908(19) ?
C1 C2 . 1.3929(19) ?
C1 H1A . 0.9300 ?
C2 C3 . 1.382(2) ?
C2 H2A . 0.9300 ?
C3 C4 . 1.380(2) ?
C3 H3A . 0.9300 ?
C4 C5 . 1.3857(19) ?
C4 H4A . 0.9300 ?
C5 C6 . 1.4016(18) ?
C5 H5A . 0.9300 ?
C6 C7 . 1.4743(17) ?
C8 C9 . 1.4002(18) ?
C8 C13 . 1.4096(17) ?
C9 C10 . 1.3814(18) ?
C9 H9A . 0.9300 ?
C10 C11 . 1.4076(18) ?
C10 H10A . 0.9300 ?
C11 C12 . 1.3913(17) ?
C11 C14 . 1.4813(18) ?
C12 C13 . 1.3912(17) ?
C12 H12A . 0.9300 ?
C15 C16 . 1.495(2) ?
C15 H15A . 0.9700 ?
C15 H15B . 0.9700 ?
C16 H16A . 0.9600 ?
C16 H16B . 0.9600 ?
C16 H16C . 0.9600 ?
C17A C18A . 1.523(2) ?
C17A C20A . 1.532(3) ?
C17A H17A . 0.9800 ?
C18A C19A . 1.520(3) ?
C18A H18A . 0.9700 ?
C18A H18B . 0.9700 ?
C19A H19A . 0.9600 ?
C19A H19B . 0.9600 ?
C19A H19C . 0.9600 ?
C20A H20A . 0.9600 ?
C20A H20B . 0.9600 ?
C20A H20C . 0.9600 ?
C17B C20B . 1.41(3) ?
C17B C18B . 1.53(3) ?
C17B H17B . 0.9800 ?
C18B C19B . 1.45(3) ?
C18B H18C . 0.9700 ?
C18B H18D . 0.9700 ?
C19B H19D . 0.9600 ?
C19B H19E . 0.9600 ?
C19B H19F . 0.9600 ?
C20B H20D . 0.9600 ?
C20B H20E . 0.9600 ?
C20B H20F . 0.9600 ?

loop_
_geom_hbond_atom_site_label_D
_geom_hbond_atom_site_label_H
_geom_hbond_atom_site_label_A
_geom_hbond_site_symmetry_A
_geom_hbond_distance_DH
_geom_hbond_distance_HA
_geom_hbond_distance_DA
_geom_hbond_angle_DHA
_geom_hbond_publ_flag
C9 H9A O1 2_645 0.9300 2.4500 3.3781(17) 172.00 yes
C20A H20B O1 2_645 0.9600 2.5600 3.419(2) 148.00 yes
C19A H19B Cg1 1_555 0.9600 2.8000 3.3793(17) 120.00 yes

loop_
_geom_torsion_atom_site_label_1
_geom_torsion_atom_site_label_2
_geom_torsion_atom_site_label_3
_geom_torsion_atom_site_label_4
_geom_torsion_site_symmetry_1
_geom_torsion_site_symmetry_2
_geom_torsion_site_symmetry_3
_geom_torsion_site_symmetry_4
_geom_torsion
_geom_torsion_publ_flag
C6 C1 C2 C3 . . . . -0.5(2) ?
C1 C2 C3 C4 . . . . 0.5(2) ?
C2 C3 C4 C5 . . . . 0.2(2) ?
C3 C4 C5 C6 . . . . -0.8(2) ?
C2 C1 C6 C5 . . . . -0.1(2) ?
C2 C1 C6 C7 . . . . -177.39(12) ?
C4 C5 C6 C1 . . . . 0.76(19) ?
C4 C5 C6 C7 . . . . 177.94(12) ?
C13 N2 C7 N1 . . . . 0.37(15) ?
C13 N2 C7 C6 . . . . 177.83(12) ?
C8 N1 C7 N2 . . . . -0.16(15) ?
C17A N1 C7 N2 . . . . -165.11(14) ?
C17B N1 C7 N2 . . . . -140.5(8) ?
C8 N1 C7 C6 . . . . -177.63(12) ?
C17A N1 C7 C6 . . . . 17.4(2) ?
C17B N1 C7 C6 . . . . 42.1(8) ?
C1 C6 C7 N2 . . . . 43.20(18) ?
C5 C6 C7 N2 . . . . -133.98(14) ?
C1 C6 C7 N1 . . . . -139.58(13) ?
C5 C6 C7 N1 . . . . 43.24(18) ?
C7 N1 C8 C9 . . . . 179.88(15) ?
C17A N1 C8 C9 . . . . -15.1(2) ?
C17B N1 C8 C9 . . . . -40.8(9) ?
C7 N1 C8 C13 . . . . -0.12(14) ?
C17A N1 C8 C13 . . . . 164.89(14) ?
C17B N1 C8 C13 . . . . 139.2(9) ?
N1 C8 C9 C10 . . . . -179.62(14) ?
C13 C8 C9 C10 . . . . 0.4(2) ?
C8 C9 C10 C11 . . . . 0.3(2) ?
C9 C10 C11 C12 . . . . -0.1(2) ?
C9 C10 C11 C14 . . . . -179.54(13) ?
C10 C11 C12 C13 . . . . -0.65(19) ?
C14 C11 C12 C13 . . . . 178.75(12) ?
C7 N2 C13 C12 . . . . -178.75(13) ?
C7 N2 C13 C8 . . . . -0.44(14) ?
C11 C12 C13 N2 . . . . 179.43(12) ?
C11 C12 C13 C8 . . . . 1.26(18) ?
N1 C8 C13 N2 . . . . 0.35(14) ?
C9 C8 C13 N2 . . . . -179.65(12) ?
N1 C8 C13 C12 . . . . 178.83(12) ?
C9 C8 C13 C12 . . . . -1.2(2) ?
C15 O2 C14 O1 . . . . 2.0(2) ?
C15 O2 C14 C11 . . . . -178.34(12) ?
C12 C11 C14 O1 . . . . -177.85(13) ?
C10 C11 C14 O1 . . . . 1.6(2) ?
C12 C11 C14 O2 . . . . 2.47(18) ?
C10 C11 C14 O2 . . . . -178.11(12) ?
C14 O2 C15 C16 . . . . -170.51(13) ?
C8 N1 C17A C18A . . . . -51.0(2) ?
C7 N1 C17A C18A . . . . 111.06(15) ?
C17B N1 C17A C18A . . . . 33.3(18) ?
C8 N1 C17A C20A . . . . 76.11(19) ?
C7 N1 C17A C20A . . . . -121.83(15) ?
C17B N1 C17A C20A . . . . 160.4(18) ?
N1 C17A C18A C19A . . . . -49.37(18) ?
C20A C17A C18A C19A . . . . -175.71(14) ?
C8 N1 C17B C20B . . . . -44(2) ?
C7 N1 C17B C20B . . . . 90.2(18) ?
C17A N1 C17B C20B . . . . -154(3) ?
C8 N1 C17B C18B . . . . 82.2(13) ?
C7 N1 C17B C18B . . . . -143.5(10) ?
C17A N1 C17B C18B . . . . -27.8(13) ?
C20B C17B C18B C19B . . . . 169(2) ?
N1 C17B C18B C19B . . . . 38(2) ?
